data_7203459
loop_
_publ_author_name
'Carlucci, Lucia'
'Ciani, Gianfranco'
'Proserpio, Davide M.'
'Porta, Francesca'

_publ_section_title
;
 New metal?organic frameworks and supramolecular arrays assembled with
 the bent ditopic ligand 4,4-diaminodiphenylmethane
;
_journal_issue 9
_journal_name_full CrystEngComm
_journal_page_first 696
_journal_paper_doi 10.1039/b606482e
_journal_volume 8
_journal_year 2006
_chemical_formula_sum 'C26 H32 Cl2 N4 Ni O2'
_chemical_formula_weight 562.17
_space_group_IT_number 2
_symmetry_cell_setting triclinic
_symmetry_Int_Tables_number 2
_symmetry_space_group_name_Hall '-P 1'
_symmetry_space_group_name_H-M 'P -1'
_atom_sites_solution_hydrogens geom
_atom_sites_solution_primary direct
_atom_sites_solution_secondary difmap
_cell_angle_alpha 103.60(2)
_cell_angle_beta 93.39(2)
_cell_angle_gamma 102.01(2)
_cell_formula_units_Z 1
_cell_length_a 5.6600(10)
_cell_length_b 9.323(3)
_cell_length_c 12.687(4)
_cell_measurement_reflns_used 25
_cell_measurement_temperature 293(2)
_cell_measurement_theta_max 24
_cell_measurement_theta_min 4
_cell_volume 632.3(3)
_computing_molecular_graphics Topos
_computing_structure_refinement 'SHELXL-97 (Sheldrick, 1997)'
_computing_structure_solution SIR97
_diffrn_ambient_temperature 293(2)
_diffrn_measured_fraction_theta_full 0.995
_diffrn_measured_fraction_theta_max 0.995
_diffrn_measurement_device CAD4
_diffrn_measurement_method omega-scan
_diffrn_radiation_monochromator graphite
_diffrn_radiation_source 'fine-focus sealed tube'
_diffrn_radiation_type MoK\a
_diffrn_radiation_wavelength 0.71073
_diffrn_reflns_av_R_equivalents 0.0000
_diffrn_reflns_av_sigmaI/netI 0.1650
_diffrn_reflns_limit_h_max 6
_diffrn_reflns_limit_h_min -6
_diffrn_reflns_limit_k_max 10
_diffrn_reflns_limit_k_min -11
_diffrn_reflns_limit_l_max 15
_diffrn_reflns_limit_l_min 0
_diffrn_reflns_number 2210
_diffrn_reflns_theta_full 24.97
_diffrn_reflns_theta_max 24.97
_diffrn_reflns_theta_min 3.17
_diffrn_standards_decay_% 0
_diffrn_standards_interval_time 2h
_diffrn_standards_number 3
_exptl_absorpt_coefficient_mu 1.010
_exptl_absorpt_correction_T_max 1.00
_exptl_absorpt_correction_T_min 0.82
_exptl_absorpt_correction_type psi-scan
_exptl_crystal_colour green
_exptl_crystal_density_diffrn 1.476
_exptl_crystal_density_method 'not measured'
_exptl_crystal_description plate
_exptl_crystal_F_000 294
_exptl_crystal_size_max 0.20
_exptl_crystal_size_mid 0.12
_exptl_crystal_size_min 0.02
_refine_diff_density_max 0.594
_refine_diff_density_min -0.541
_refine_diff_density_rms 0.105
_refine_ls_extinction_method none
_refine_ls_goodness_of_fit_all 0.970
_refine_ls_hydrogen_treatment constr
_refine_ls_matrix_type full
_refine_ls_number_parameters 155
_refine_ls_number_reflns 2210
_refine_ls_number_restraints 0
_refine_ls_restrained_S_all 0.970
_refine_ls_R_factor_all 0.1767
_refine_ls_R_factor_obs 0.0619
_refine_ls_shift/su_max 0.000
_refine_ls_shift/su_mean 0.000
_refine_ls_structure_factor_coef Fsqd
_refine_ls_weighting_details 'calc w=1/[\s^2^(Fo^2^)+(0.0833P)^2^+0.0000P] where P=(Fo^2^+2Fc^2^)/3'
_refine_ls_weighting_scheme calc
_refine_ls_wR_factor_all 0.1660
_refine_ls_wR_factor_obs 0.1350
_reflns_number_observed 1179
_reflns_number_total 2210
_reflns_observed_criterion >2sigma(I)
_cod_data_source_file b606482e.txt
_cod_data_source_block 5a
_cod_depositor_comments
;
The following automatic conversions were performed:
'_symmetry_cell_setting' value 'Triclinic' changed to 'triclinic'
according to '/home/saulius/struct/CIF-dictionaries/cif_core.dic'
dictionary named 'cif_core.dic' version 2.4.1 from 2010-06-29.

Automatic conversion script
Id: cif_fix_enum 1527 2010-12-29 10:47:43Z saulius 
;
_cod_original_sg_symbol_H-M P-1
_cod_database_code 7203459
_exptl_absorpt_correction_nazim 3
_diffrn_measurement_domega 1.1+0.35tg(theta)
_diffrn_measurement_rtime 60

loop_
_symmetry_equiv_pos_as_xyz
'x, y, z'
'-x, -y, -z'

loop_
_atom_site_label
_atom_site_type_symbol
_atom_site_fract_x
_atom_site_fract_y
_atom_site_fract_z
_atom_site_U_iso_or_equiv
_atom_site_adp_type
_atom_site_occupancy
_atom_site_symmetry_multiplicity
_atom_site_calc_flag
_atom_site_refinement_flags
_atom_site_disorder_assembly
_atom_site_disorder_group
Ni Ni 0.5000 -0.5000 0.5000 0.0309(4) Uani 1 2 d S . .
Cl Cl 0.2246(3) -0.5403(2) 0.63822(14) 0.0473(5) Uani 1 1 d . . .
O1W O 0.2158(8) -0.6114(5) 0.3801(4) 0.0426(12) Uiso 1 1 d . . .
H1W1 H 0.2784 -0.6376 0.3112 0.064 Uiso 1 1 d R . .
H1W2 H 0.1070 -0.5459 0.3761 0.064 Uiso 1 1 d R . .
N1 N 0.3951(9) -0.2988(6) 0.4924(4) 0.0338(13) Uani 1 1 d . . .
H1A H 0.4339 -0.2811 0.4281 0.041 Uiso 1 1 calc R . .
H1B H 0.2317 -0.3203 0.4878 0.041 Uiso 1 1 calc R . .
C3 C 0.4070(11) 0.0350(7) 0.7220(5) 0.0347(16) Uani 1 1 d . . .
H3 H 0.3020 0.0703 0.7702 0.042 Uiso 1 1 calc R . .
N2 N 1.3151(11) 0.2313(7) 1.1807(5) 0.0549(17) Uani 1 1 d . . .
H2A H 1.4664 0.2851 1.1844 0.082 Uiso 1 1 d R . .
H2B H 1.3170 0.1343 1.1735 0.082 Uiso 1 1 d R . .
C1 C 0.4781(11) -0.1562(7) 0.5727(5) 0.0324(15) Uani 1 1 d . . .
C6 C 0.7124(11) -0.0696(8) 0.5772(5) 0.0345(16) Uani 1 1 d . . .
H6 H 0.8171 -0.1044 0.5287 0.041 Uiso 1 1 calc R . .
C4 C 0.6395(11) 0.1228(7) 0.7271(5) 0.0322(15) Uani 1 1 d . . .
C2 C 0.3275(11) -0.1039(8) 0.6467(5) 0.0395(17) Uani 1 1 d . . .
H2 H 0.1723 -0.1620 0.6461 0.047 Uiso 1 1 calc R . .
C5 C 0.7887(12) 0.0666(7) 0.6529(5) 0.0378(17) Uani 1 1 d . . .
H5 H 0.9455 0.1233 0.6546 0.045 Uiso 1 1 calc R . .
C8 C 0.8816(12) 0.2633(7) 0.9081(5) 0.0356(16) Uani 1 1 d . . .
C7 C 0.7281(12) 0.2749(8) 0.8108(5) 0.0407(17) Uani 1 1 d . . .
H7A H 0.8225 0.3468 0.7765 0.049 Uiso 1 1 calc R . .
H7B H 0.5888 0.3133 0.8353 0.049 Uiso 1 1 calc R . .
C12 C 1.2634(13) 0.3341(8) 1.0220(6) 0.0447(18) Uani 1 1 d . . .
H12 H 1.4237 0.3896 1.0369 0.054 Uiso 1 1 calc R . .
C9 C 0.7930(13) 0.1753(8) 0.9765(6) 0.0491(19) Uani 1 1 d . . .
H9 H 0.6317 0.1215 0.9625 0.059 Uiso 1 1 calc R . .
C10 C 0.9325(14) 0.1641(9) 1.0636(6) 0.051(2) Uani 1 1 d . . .
H10 H 0.8661 0.1026 1.1075 0.061 Uiso 1 1 calc R . .
C11 C 1.1742(13) 0.2442(8) 1.0880(5) 0.0417(17) Uani 1 1 d . . .
C13 C 1.1209(12) 0.3439(8) 0.9345(6) 0.0450(18) Uani 1 1 d . . .
H13 H 1.1867 0.4067 0.8913 0.054 Uiso 1 1 calc R . .

loop_
_atom_site_aniso_label
_atom_site_aniso_U_11
_atom_site_aniso_U_22
_atom_site_aniso_U_33
_atom_site_aniso_U_23
_atom_site_aniso_U_13
_atom_site_aniso_U_12
Ni 0.0243(7) 0.0363(8) 0.0292(8) 0.0069(6) -0.0026(5) 0.0034(6)
Cl 0.0377(11) 0.0625(14) 0.0481(12) 0.0214(10) 0.0135(9) 0.0149(9)
N1 0.034(3) 0.032(3) 0.031(3) 0.004(2) -0.004(2) 0.004(2)
C3 0.030(3) 0.043(4) 0.033(4) 0.009(3) 0.006(3) 0.012(3)
N2 0.053(4) 0.063(4) 0.042(4) 0.004(3) -0.009(3) 0.014(3)
C1 0.029(3) 0.034(4) 0.037(4) 0.015(3) -0.004(3) 0.009(3)
C6 0.031(4) 0.047(4) 0.029(4) 0.010(3) 0.009(3) 0.015(3)
C4 0.030(4) 0.031(4) 0.035(4) 0.011(3) -0.003(3) 0.006(3)
C2 0.024(3) 0.047(4) 0.041(4) 0.012(3) 0.001(3) -0.005(3)
C5 0.030(4) 0.036(4) 0.047(4) 0.019(4) 0.001(3) -0.002(3)
C8 0.042(4) 0.029(4) 0.033(4) 0.000(3) 0.000(3) 0.011(3)
C7 0.040(4) 0.040(4) 0.040(4) 0.008(3) 0.003(3) 0.008(3)
C12 0.035(4) 0.038(4) 0.050(5) 0.006(4) -0.006(3) -0.007(3)
C9 0.040(4) 0.051(5) 0.048(5) 0.010(4) 0.000(4) -0.002(4)
C10 0.053(5) 0.055(5) 0.043(4) 0.018(4) 0.008(4) 0.001(4)
C11 0.050(4) 0.043(4) 0.026(4) 0.001(3) -0.003(3) 0.010(3)
C13 0.041(4) 0.039(4) 0.047(4) 0.009(3) 0.004(3) -0.005(3)

loop_
_atom_type_symbol
_atom_type_description
_atom_type_scat_dispersion_real
_atom_type_scat_dispersion_imag
_atom_type_scat_source
C C 0.0033 0.0016 'International Tables Vol C Tables 4.2.6.8 and 6.1.1.4'
H H 0.0000 0.0000 'International Tables Vol C Tables 4.2.6.8 and 6.1.1.4'
N N 0.0061 0.0033 'International Tables Vol C Tables 4.2.6.8 and 6.1.1.4'
Cl Cl 0.1484 0.1585 'International Tables Vol C Tables 4.2.6.8 and 6.1.1.4'
Ni Ni 0.3393 1.1124 'International Tables Vol C Tables 4.2.6.8 and 6.1.1.4'
O O 0.0106 0.0060 'International Tables Vol C Tables 4.2.6.8 and 6.1.1.4'

loop_
_geom_angle_atom_site_label_1
_geom_angle_atom_site_label_2
_geom_angle_atom_site_label_3
_geom_angle
_geom_angle_site_symmetry_1
_geom_angle_site_symmetry_3
_geom_angle_publ_flag
O1W Ni O1W 180.0(2) . 2_646 ?
O1W Ni N1 86.83(19) . . ?
O1W Ni N1 93.17(19) 2_646 . ?
O1W Ni N1 93.17(19) . 2_646 ?
O1W Ni N1 86.83(19) 2_646 2_646 ?
N1 Ni N1 180.0 . 2_646 ?
O1W Ni Cl 91.01(13) . 2_646 ?
O1W Ni Cl 88.99(13) 2_646 2_646 ?
N1 Ni Cl 88.70(15) . 2_646 ?
N1 Ni Cl 91.30(15) 2_646 2_646 ?
O1W Ni Cl 88.99(13) . . ?
O1W Ni Cl 91.01(13) 2_646 . ?
N1 Ni Cl 91.30(15) . . ?
N1 Ni Cl 88.70(15) 2_646 . ?
Cl Ni Cl 180.00(6) 2_646 . ?
Ni O1W H1W1 109.3 . . ?
Ni O1W H1W2 109.2 . . ?
H1W1 O1W H1W2 109.5 . . ?
C1 N1 Ni 124.5(4) . . ?
C1 N1 C7 0.5(3) . . ?
Ni N1 C7 124.92(18) . . ?
C1 N1 N2 33.2(3) . . ?
Ni N1 N2 91.44(14) . . ?
C7 N1 N2 33.60(9) . . ?
C1 N1 H1A 106.2 . . ?
Ni N1 H1A 106.2 . . ?
C7 N1 H1A 105.7 . . ?
N2 N1 H1A 124.1 . . ?
C1 N1 H1B 106.2 . . ?
Ni N1 H1B 106.2 . . ?
C7 N1 H1B 106.3 . . ?
N2 N1 H1B 119.0 . . ?
H1A N1 H1B 106.4 . . ?
C2 C3 C4 121.5(6) . . ?
C2 C3 H3 119.3 . . ?
C4 C3 H3 119.3 . . ?
C11 N2 H1W1 113.8 . 1_666 ?
C11 N2 C7 1.4(4) . . ?
H1W1 N2 C7 113.5 1_666 . ?
C11 N2 N1 34.3(4) . . ?
H1W1 N2 N1 139.1 1_666 . ?
C7 N2 N1 33.83(8) . . ?
C11 N2 H2A 109.2 . . ?
H1W1 N2 H2A 89.1 1_666 . ?
C7 N2 H2A 110.6 . . ?
N1 N2 H2A 121.0 . . ?
C11 N2 H2B 109.0 . . ?
H1W1 N2 H2B 123.8 1_666 . ?
C7 N2 H2B 108.4 . . ?
N1 N2 H2B 74.7 . . ?
H2A N2 H2B 109.5 . . ?
C2 C1 C6 119.0(6) . . ?
C2 C1 N1 120.5(6) . . ?
C6 C1 N1 120.4(6) . . ?
C5 C6 C1 120.0(6) . . ?
C5 C6 H6 120.0 . . ?
C1 C6 H6 120.0 . . ?
C5 C4 C3 117.3(6) . . ?
C5 C4 C7 121.2(6) . . ?
C3 C4 C7 121.5(6) . . ?
C1 C2 C3 120.1(6) . . ?
C1 C2 H2 119.9 . . ?
C3 C2 H2 119.9 . . ?
C6 C5 C4 122.0(6) . . ?
C6 C5 H5 119.0 . . ?
C4 C5 H5 119.0 . . ?
C9 C8 C13 116.3(6) . . ?
C9 C8 C7 122.5(6) . . ?
C13 C8 C7 121.2(6) . . ?
C8 C7 C4 112.4(5) . . ?
C8 C7 N2 0.2(3) . . ?
C4 C7 N2 112.4(4) . . ?
C8 C7 N1 112.6(4) . . ?
C4 C7 N1 0.3(3) . . ?
N2 C7 N1 112.57(15) . . ?
C8 C7 H7A 109.1 . . ?
C4 C7 H7A 109.1 . . ?
N2 C7 H7A 109.0 . . ?
N1 C7 H7A 108.8 . . ?
C8 C7 H7B 109.1 . . ?
C4 C7 H7B 109.1 . . ?
N2 C7 H7B 109.3 . . ?
N1 C7 H7B 109.2 . . ?
H7A C7 H7B 107.9 . . ?
C11 C12 C13 121.0(6) . . ?
C11 C12 H12 119.5 . . ?
C13 C12 H12 119.5 . . ?
C10 C9 C8 122.4(7) . . ?
C10 C9 H9 118.8 . . ?
C8 C9 H9 118.8 . . ?
C9 C10 C11 120.6(7) . . ?
C9 C10 H10 119.7 . . ?
C11 C10 H10 119.7 . . ?
C12 C11 C10 117.7(6) . . ?
C12 C11 N2 123.0(7) . . ?
C10 C11 N2 119.2(6) . . ?
C12 C13 C8 122.0(7) . . ?
C12 C13 H13 119.0 . . ?
C8 C13 H13 119.0 . . ?

loop_
_geom_bond_atom_site_label_1
_geom_bond_atom_site_label_2
_geom_bond_distance
_geom_bond_site_symmetry_2
_geom_bond_publ_flag
Ni O1W 2.062(4) . ?
Ni O1W 2.062(4) 2_646 ?
Ni N1 2.103(5) . ?
Ni N1 2.103(5) 2_646 ?
Ni Cl 2.4569(17) 2_646 ?
Ni Cl 2.4569(17) . ?
O1W H1W1 0.9600 . ?
O1W H1W2 0.9600 . ?
N1 C1 1.440(8) . ?
N1 C7 5.764(8) . ?
N1 N2 9.561(8) . ?
N1 H1A 0.9000 . ?
N1 H1B 0.9000 . ?
C3 C2 1.385(9) . ?
C3 C4 1.387(8) . ?
C3 H3 0.9300 . ?
N2 C11 1.424(8) . ?
N2 H1W1 1.8646 1_666 ?
N2 C7 5.730(9) . ?
N2 H2A 0.8900 . ?
N2 H2B 0.8900 . ?
C1 C2 1.377(9) . ?
C1 C6 1.392(9) . ?
C6 C5 1.368(9) . ?
C6 H6 0.9300 . ?
C4 C5 1.385(9) . ?
C4 C7 1.525(9) . ?
C2 H2 0.9300 . ?
C5 H5 0.9300 . ?
C8 C9 1.376(10) . ?
C8 C13 1.385(9) . ?
C8 C7 1.504(9) . ?
C7 H7A 0.9700 . ?
C7 H7B 0.9700 . ?
C12 C11 1.365(9) . ?
C12 C13 1.365(10) . ?
C12 H12 0.9300 . ?
C9 C10 1.357(10) . ?
C9 H9 0.9300 . ?
C10 C11 1.393(10) . ?
C10 H10 0.9300 . ?
C13 H13 0.9300 . ?

loop_
_geom_torsion_atom_site_label_1
_geom_torsion_atom_site_label_2
_geom_torsion_atom_site_label_3
_geom_torsion_atom_site_label_4
_geom_torsion
_geom_torsion_site_symmetry_1
_geom_torsion_site_symmetry_2
_geom_torsion_site_symmetry_3
_geom_torsion_site_symmetry_4
_geom_torsion_publ_flag
Ni N1 C7 N2 -5.7(3) . . . . ?
N1 C7 N2 H1W1 -146.2 . . . 1_666 ?
Ni N1 N2 H1W1 -133.5 . . . 1_666 ?
